data_4314618
loop_
_publ_author_name
'Xiaoyan Tu'
'Ethan Boroson'
'Huong Truong'
'Alvaro Mu\~noz-Castro'
'Ramiro Arratia-P\'erez'
'Gary, S. Nichol'
'Zhiping Zheng'

_publ_contact_author 'Dr Gary S. Nichol'
_publ_contact_author_email gsnichol@email.arizona.edu
_publ_contact_author_fax '+1 520 621 8407'
_publ_contact_author_phone '+1 520 621 4168'
_publ_section_title
;
 Cluster-Bound Nitriles Do Not Click with Organic Azides: Unexpected
 Formation of Imino Complexes of the [Re6(\m3-Se)8]2+ Core-Containing
 Clusters
;
_journal_name_full 'Inorganic Chemistry'
_journal_page_first 380
_journal_page_last 382
_journal_paper_doi 10.1021/ic902251z
_journal_volume 49
_journal_year 2010
_chemical_formula_moiety 'C40 H78 N2 P4 Re6 Se8 2+, 2 Sb F6 -'
_chemical_formula_sum 'C40 H78 F12 N2 P4 Re6 Sb2 Se8'
_chemical_formula_weight 2931.30
_chemical_name_systematic
;
 ?
;
_space_group_IT_number 14
_symmetry_cell_setting monoclinic
_symmetry_space_group_name_Hall '-P 2yn'
_symmetry_space_group_name_H-M 'P 1 21/n 1'
_atom_sites_solution_hydrogens geom
_atom_sites_solution_primary direct
_atom_sites_solution_secondary difmap
_audit_creation_method SHELXL-97
_cell_angle_alpha 90.00
_cell_angle_beta 115.038(2)
_cell_angle_gamma 90.00
_cell_formula_units_Z 4
_cell_length_a 12.8376(5)
_cell_length_b 38.9235(16)
_cell_length_c 14.7586(6)
_cell_measurement_reflns_used 11872
_cell_measurement_temperature 120(2)
_cell_measurement_theta_max 60
_cell_measurement_theta_min 3.32
_cell_volume 6681.6(5)
_computing_cell_refinement 'SAINT (Bruker, 2007)'
_computing_data_collection 'APEX2 (Bruker, 2007)'
_computing_data_reduction SAINT
_computing_molecular_graphics 'DIAMOND (Brandenburg & Putz, 1999)'
_computing_publication_material 'SHELXTL and local programs'
_computing_structure_refinement SHELXTL
_computing_structure_solution 'SHELXTL (Sheldrick, 2008)'
_diffrn_ambient_temperature 120(2)
_diffrn_measured_fraction_theta_full 0.990
_diffrn_measured_fraction_theta_max 0.990
_diffrn_measurement_device_type 'Bruker Kappa APEXII DUO CCD diffractometer'
_diffrn_measurement_method '\f and \w scans'
_diffrn_radiation_monochromator 'silicon 111'
_diffrn_radiation_source microsource
_diffrn_radiation_type CuK\a
_diffrn_radiation_wavelength 1.54178
_diffrn_reflns_av_R_equivalents 0.0533
_diffrn_reflns_av_sigmaI/netI 0.0524
_diffrn_reflns_limit_h_max 12
_diffrn_reflns_limit_h_min -13
_diffrn_reflns_limit_k_max 38
_diffrn_reflns_limit_k_min -40
_diffrn_reflns_limit_l_max 15
_diffrn_reflns_limit_l_min -15
_diffrn_reflns_number 31139
_diffrn_reflns_theta_full 54.18
_diffrn_reflns_theta_max 54.18
_diffrn_reflns_theta_min 3.84
_diffrn_standards_number 0
_exptl_absorpt_coefficient_mu 33.386
_exptl_absorpt_correction_T_max 0.2971
_exptl_absorpt_correction_T_min 0.0226
_exptl_absorpt_correction_type numerical
_exptl_crystal_colour orange
_exptl_crystal_density_diffrn 2.914
_exptl_crystal_density_method 'not measured'
_exptl_crystal_description plate
_exptl_crystal_F_000 5296
_exptl_crystal_size_max 0.47
_exptl_crystal_size_mid 0.18
_exptl_crystal_size_min 0.05
_refine_diff_density_max 3.368
_refine_diff_density_min -1.907
_refine_diff_density_rms 0.296
_refine_ls_extinction_coef 0.000015(4)
_refine_ls_extinction_expression Fc^*^=kFc[1+0.001xFc^2^\l^3^/sin(2\q)]^-1/4^
_refine_ls_extinction_method SHELXL
_refine_ls_goodness_of_fit_ref 1.080
_refine_ls_hydrogen_treatment constr
_refine_ls_matrix_type full
_refine_ls_number_parameters 669
_refine_ls_number_reflns 8072
_refine_ls_number_restraints 56
_refine_ls_restrained_S_all 1.078
_refine_ls_R_factor_all 0.0555
_refine_ls_R_factor_gt 0.0501
_refine_ls_shift/su_max 0.001
_refine_ls_shift/su_mean 0.000
_refine_ls_structure_factor_coef Fsqd
_refine_ls_weighting_details 'calc w=1/[\s^2^(Fo^2^)+(0.0861P)^2^+40.5412P] where P=(Fo^2^+2Fc^2^)/3'
_refine_ls_weighting_scheme calc
_refine_ls_wR_factor_gt 0.1361
_refine_ls_wR_factor_ref 0.1407
_reflns_number_gt 7148
_reflns_number_total 8072
_reflns_threshold_expression I>2\s(I)
_cod_data_source_file ic902251z_si_003.cif
_cod_data_source_block Complex4
_cod_original_sg_symbol_H-M 'P 21/n'
_cod_database_code 4314618

loop_
_symmetry_equiv_pos_as_xyz
'x, y, z'
'-x+1/2, y+1/2, -z+1/2'
'-x, -y, -z'
'x-1/2, -y-1/2, z-1/2'

loop_
_atom_site_label
_atom_site_type_symbol
_atom_site_fract_x
_atom_site_fract_y
_atom_site_fract_z
_atom_site_U_iso_or_equiv
_atom_site_adp_type
_atom_site_occupancy
_atom_site_symmetry_multiplicity
_atom_site_calc_flag
_atom_site_refinement_flags
_atom_site_disorder_assembly
_atom_site_disorder_group
Re1 Re 0.56888(5) 0.170278(14) 0.76639(4) 0.02599(19) Uani 1 1 d . . .
Re2 Re 0.51834(5) 0.132598(15) 0.89066(4) 0.0294(2) Uani 1 1 d . . .
Re3 Re 0.43458(5) 0.084350(14) 0.75373(4) 0.02616(19) Uani 1 1 d . . .
Re4 Re 0.48565(5) 0.121878(14) 0.62899(4) 0.02543(19) Uani 1 1 d . . .
Re5 Re 0.35780(5) 0.148114(14) 0.71208(4) 0.02606(19) Uani 1 1 d . . .
Re6 Re 0.64707(5) 0.106974(14) 0.80787(4) 0.02815(19) Uani 1 1 d . . .
Se1 Se 0.44401(12) 0.19292(3) 0.84658(10) 0.0319(3) Uani 1 1 d . . .
Se2 Se 0.31482(12) 0.11129(3) 0.83217(10) 0.0321(3) Uani 1 1 d . . .
Se3 Se 0.28436(12) 0.10129(3) 0.58409(10) 0.0288(3) Uani 1 1 d . . .
Se4 Se 0.41411(12) 0.18256(3) 0.59537(9) 0.0279(3) Uani 1 1 d . . .
Se5 Se 0.59283(12) 0.07182(4) 0.92479(10) 0.0334(3) Uani 1 1 d . . .
Se6 Se 0.56080(12) 0.06152(3) 0.67520(10) 0.0304(3) Uani 1 1 d . . .
Se7 Se 0.68781(12) 0.14393(3) 0.68550(10) 0.0309(3) Uani 1 1 d . . .
Se8 Se 0.71974(12) 0.15393(4) 0.93632(10) 0.0346(3) Uani 1 1 d . . .
P1 P 0.3464(3) 0.02720(9) 0.7445(3) 0.0341(8) Uani 1 1 d U . .
P2 P 0.4529(3) 0.11222(9) 0.4535(2) 0.0329(8) Uani 1 1 d . . .
P3 P 0.1660(3) 0.17547(9) 0.6508(3) 0.0334(8) Uani 1 1 d . . .
P4 P 0.8410(3) 0.08041(9) 0.8662(3) 0.0387(8) Uani 1 1 d . . .
N1 N 0.6478(9) 0.2219(2) 0.7751(7) 0.026(2) Uani 1 1 d . . .
N2 N 0.5431(11) 0.1386(3) 1.0490(9) 0.044(3) Uani 1 1 d . . .
C1 C 0.7542(13) 0.2258(3) 0.8065(11) 0.040(3) Uani 1 1 d . . .
H1A H 0.7990 0.2054 0.8218 0.048 Uiso 1 1 calc R . .
C2 C 0.8187(11) 0.2585(3) 0.8227(11) 0.039(3) Uani 1 1 d . . .
H2A H 0.9012 0.2536 0.8487 0.058 Uiso 1 1 calc R . .
H2B H 0.8040 0.2727 0.8710 0.058 Uiso 1 1 calc R . .
H2C H 0.7936 0.2709 0.7591 0.058 Uiso 1 1 calc R . .
C3 C 0.5769(11) 0.2517(3) 0.7419(11) 0.034(3) Uani 1 1 d . . .
C4 C 0.5444(12) 0.2690(3) 0.8076(10) 0.037(3) Uani 1 1 d . . .
H4A H 0.5651 0.2603 0.8731 0.044 Uiso 1 1 calc R . .
C5 C 0.4800(13) 0.2998(3) 0.7765(11) 0.040(3) Uani 1 1 d . . .
H5A H 0.4590 0.3121 0.8218 0.048 Uiso 1 1 calc R . .
C6 C 0.4475(12) 0.3119(3) 0.6797(11) 0.041(4) Uani 1 1 d . . .
H6A H 0.4047 0.3326 0.6588 0.049 Uiso 1 1 calc R . .
C7 C 0.4775(13) 0.2940(4) 0.6149(11) 0.045(4) Uani 1 1 d . . .
H7A H 0.4528 0.3019 0.5481 0.054 Uiso 1 1 calc R . .
C8 C 0.5432(12) 0.2645(4) 0.6449(10) 0.040(3) Uani 1 1 d . . .
H8A H 0.5656 0.2528 0.5995 0.048 Uiso 1 1 calc R . .
C9 C 0.6415(16) 0.1354(4) 1.1242(11) 0.055(4) Uani 1 1 d . . .
H9A H 0.7039 0.1287 1.1096 0.066 Uiso 1 1 calc R . .
C10 C 0.6679(15) 0.1410(4) 1.2303(10) 0.052(4) Uani 1 1 d . . .
H10A H 0.7498 0.1366 1.2711 0.078 Uiso 1 1 calc R . .
H10B H 0.6219 0.1252 1.2504 0.078 Uiso 1 1 calc R . .
H10C H 0.6497 0.1647 1.2401 0.078 Uiso 1 1 calc R . .
C11 C 0.4503(13) 0.1476(4) 1.0663(11) 0.044(3) Uani 1 1 d U . .
C12 C 0.3746(14) 0.1217(5) 1.0737(10) 0.054(3) Uani 1 1 d U . .
H12A H 0.3872 0.0981 1.0661 0.064 Uiso 1 1 calc R . .
C13 C 0.2806(15) 0.1326(6) 1.0924(12) 0.074(4) Uani 1 1 d U . .
H13A H 0.2291 0.1160 1.0971 0.089 Uiso 1 1 calc R . .
C14 C 0.2615(19) 0.1679(7) 1.1044(14) 0.089(5) Uani 1 1 d U . .
H14A H 0.1962 0.1749 1.1142 0.107 Uiso 1 1 calc R . .
C15 C 0.340(2) 0.1920(6) 1.1014(15) 0.086(5) Uani 1 1 d U . .
H15A H 0.3327 0.2155 1.1143 0.103 Uiso 1 1 calc R . .
C16 C 0.4277(19) 0.1813(5) 1.0798(13) 0.071(4) Uani 1 1 d U . .
H16A H 0.4771 0.1983 1.0735 0.085 Uiso 1 1 calc R . .
C17 C 0.232(2) 0.0148(5) 0.6202(13) 0.094(6) Uani 1 1 d U . .
H17A H 0.1930 -0.0062 0.6281 0.113 Uiso 1 1 calc R . .
H17B H 0.1734 0.0334 0.5964 0.113 Uiso 1 1 calc R . .
C18 C 0.276(2) 0.0086(5) 0.5442(15) 0.108(7) Uani 1 1 d U . .
H18A H 0.2119 0.0023 0.4807 0.162 Uiso 1 1 calc R . .
H18B H 0.3320 -0.0102 0.5665 0.162 Uiso 1 1 calc R . .
H18C H 0.3128 0.0295 0.5350 0.162 Uiso 1 1 calc R . .
C19 C 0.4520(12) -0.0077(3) 0.7868(11) 0.037(3) Uani 1 1 d . . .
H19A H 0.4915 -0.0086 0.7420 0.045 Uiso 1 1 calc R . .
H19B H 0.5106 -0.0019 0.8546 0.045 Uiso 1 1 calc R . .
C20 C 0.4051(17) -0.0435(4) 0.7905(14) 0.065(5) Uani 1 1 d . . .
H20A H 0.4685 -0.0601 0.8143 0.098 Uiso 1 1 calc R . .
H20B H 0.3491 -0.0501 0.7234 0.098 Uiso 1 1 calc R . .
H20C H 0.3675 -0.0434 0.8361 0.098 Uiso 1 1 calc R . .
C21 C 0.2656(14) 0.0225(4) 0.8211(12) 0.048(4) Uani 1 1 d . . .
H21A H 0.2077 0.0410 0.8041 0.057 Uiso 1 1 calc R . .
H21B H 0.2241 0.0002 0.8052 0.057 Uiso 1 1 calc R . .
C22 C 0.3435(14) 0.0238(4) 0.9327(12) 0.051(4) Uani 1 1 d . . .
H22A H 0.2972 0.0212 0.9706 0.077 Uiso 1 1 calc R . .
H22B H 0.3836 0.0460 0.9490 0.077 Uiso 1 1 calc R . .
H22C H 0.4000 0.0052 0.9501 0.077 Uiso 1 1 calc R . .
C23 C 0.5821(13) 0.1130(4) 0.4288(10) 0.046(4) Uani 1 1 d . . .
H23A H 0.5577 0.1118 0.3556 0.055 Uiso 1 1 calc R . .
H23B H 0.6219 0.1352 0.4523 0.055 Uiso 1 1 calc R . .
C24 C 0.6649(14) 0.0848(4) 0.4770(12) 0.055(4) Uani 1 1 d . . .
H24A H 0.7310 0.0870 0.4606 0.082 Uiso 1 1 calc R . .
H24B H 0.6272 0.0626 0.4526 0.082 Uiso 1 1 calc R . .
H24C H 0.6912 0.0860 0.5497 0.082 Uiso 1 1 calc R . .
C25 C 0.3624(13) 0.1438(4) 0.3633(11) 0.042(4) Uani 1 1 d . . .
H25A H 0.3981 0.1667 0.3844 0.050 Uiso 1 1 calc R . .
H25B H 0.3627 0.1386 0.2978 0.050 Uiso 1 1 calc R . .
C26 C 0.2380(12) 0.1460(4) 0.3488(11) 0.043(4) Uani 1 1 d . . .
H26A H 0.1977 0.1637 0.2988 0.064 Uiso 1 1 calc R . .
H26B H 0.2357 0.1521 0.4124 0.064 Uiso 1 1 calc R . .
H26C H 0.2003 0.1238 0.3258 0.064 Uiso 1 1 calc R . .
C27 C 0.3859(13) 0.0701(4) 0.4044(11) 0.044(4) Uani 1 1 d . . .
H27A H 0.4393 0.0519 0.4445 0.053 Uiso 1 1 calc R . .
H27B H 0.3152 0.0681 0.4154 0.053 Uiso 1 1 calc R . .
C28 C 0.3555(16) 0.0632(4) 0.2985(11) 0.053(4) Uani 1 1 d . . .
H28A H 0.3210 0.0403 0.2811 0.080 Uiso 1 1 calc R . .
H28B H 0.4248 0.0642 0.2864 0.080 Uiso 1 1 calc R . .
H28C H 0.3003 0.0804 0.2572 0.080 Uiso 1 1 calc R . .
C29 C 0.1291(13) 0.1881(4) 0.7529(12) 0.044(4) Uani 1 1 d . . .
H29A H 0.1368 0.1678 0.7957 0.053 Uiso 1 1 calc R . .
H29B H 0.1850 0.2056 0.7943 0.053 Uiso 1 1 calc R . .
C30 C 0.0070(13) 0.2028(4) 0.7185(12) 0.050(4) Uani 1 1 d . . .
H30A H -0.0064 0.2089 0.7771 0.075 Uiso 1 1 calc R . .
H30B H -0.0494 0.1855 0.6789 0.075 Uiso 1 1 calc R . .
H30C H -0.0011 0.2233 0.6776 0.075 Uiso 1 1 calc R . .
C31 C 0.1476(12) 0.2145(4) 0.5770(10) 0.041(3) Uani 1 1 d . . .
H31A H 0.1656 0.2090 0.5197 0.049 Uiso 1 1 calc R . .
H31B H 0.0656 0.2212 0.5494 0.049 Uiso 1 1 calc R . .
C32 C 0.2195(14) 0.2450(4) 0.6316(13) 0.051(4) Uani 1 1 d . . .
H32A H 0.2032 0.2645 0.5853 0.076 Uiso 1 1 calc R . .
H32B H 0.3012 0.2391 0.6577 0.076 Uiso 1 1 calc R . .
H32C H 0.2006 0.2514 0.6871 0.076 Uiso 1 1 calc R . .
C33 C 0.0471(13) 0.1496(4) 0.5661(11) 0.044(4) Uani 1 1 d . . .
H33A H -0.0227 0.1641 0.5395 0.053 Uiso 1 1 calc R . .
H33B H 0.0637 0.1429 0.5088 0.053 Uiso 1 1 calc R . .
C34 C 0.0200(13) 0.1170(4) 0.6096(13) 0.053(4) Uani 1 1 d . . .
H34A H -0.0450 0.1051 0.5574 0.079 Uiso 1 1 calc R . .
H34B H 0.0001 0.1231 0.6647 0.079 Uiso 1 1 calc R . .
H34C H 0.0874 0.1019 0.6345 0.079 Uiso 1 1 calc R . .
C35 C 0.8763(14) 0.0676(4) 0.7638(12) 0.051(4) Uani 1 1 d . . .
H35A H 0.8206 0.0498 0.7238 0.062 Uiso 1 1 calc R . .
H35B H 0.8658 0.0877 0.7198 0.062 Uiso 1 1 calc R . .
C36 C 0.9971(14) 0.0536(4) 0.7938(13) 0.058(4) Uani 1 1 d . . .
H36A H 1.0072 0.0474 0.7337 0.087 Uiso 1 1 calc R . .
H36B H 1.0083 0.0332 0.8360 0.087 Uiso 1 1 calc R . .
H36C H 1.0535 0.0712 0.8312 0.087 Uiso 1 1 calc R . .
C37 C 0.9595(13) 0.1076(4) 0.9451(13) 0.054(4) Uani 1 1 d . . .
H37A H 0.9454 0.1154 1.0027 0.065 Uiso 1 1 calc R . .
H37B H 1.0310 0.0938 0.9716 0.065 Uiso 1 1 calc R . .
C38 C 0.9776(14) 0.1395(4) 0.8903(12) 0.049(4) Uani 1 1 d . . .
H38A H 1.0424 0.1530 0.9371 0.073 Uiso 1 1 calc R . .
H38B H 0.9078 0.1536 0.8649 0.073 Uiso 1 1 calc R . .
H38C H 0.9941 0.1320 0.8343 0.073 Uiso 1 1 calc R . .
C39 C 0.8661(12) 0.0418(4) 0.9419(11) 0.044(4) Uani 1 1 d . . .
H39A H 0.9496 0.0368 0.9721 0.053 Uiso 1 1 calc R . .
H39B H 0.8440 0.0465 0.9973 0.053 Uiso 1 1 calc R . .
C40 C 0.8023(13) 0.0096(4) 0.8871(13) 0.054(4) Uani 1 1 d . . .
H40A H 0.8213 -0.0097 0.9342 0.081 Uiso 1 1 calc R . .
H40B H 0.8254 0.0039 0.8334 0.081 Uiso 1 1 calc R . .
H40C H 0.7192 0.0138 0.8583 0.081 Uiso 1 1 calc R . .
Sb1 Sb 0.69870(8) 0.22145(2) 0.45379(7) 0.0414(3) Uani 1 1 d . . .
F1 F 0.6399(11) 0.2184(3) 0.3160(7) 0.083(3) Uani 1 1 d . . .
F2 F 0.5682(7) 0.1998(2) 0.4518(8) 0.064(3) Uani 1 1 d . . .
F3 F 0.7524(8) 0.2251(2) 0.5926(6) 0.058(2) Uani 1 1 d . . .
F4 F 0.8318(9) 0.2423(3) 0.4600(9) 0.081(3) Uani 1 1 d . . .
F5 F 0.7700(7) 0.1782(2) 0.4672(7) 0.056(2) Uani 1 1 d . . .
F6 F 0.6259(8) 0.2644(2) 0.4421(6) 0.056(2) Uani 1 1 d . . .
Sb2 Sb 0.96812(10) 0.07084(3) 1.25848(9) 0.0578(3) Uani 1 1 d . . .
F7 F 0.8342(14) 0.0818(5) 1.1480(11) 0.160(8) Uani 1 1 d . . .
F8 F 1.0509(12) 0.0854(4) 1.1882(10) 0.113(5) Uani 1 1 d . . .
F9 F 1.1019(11) 0.0624(5) 1.3655(10) 0.135(6) Uani 1 1 d . . .
F10 F 0.8801(12) 0.0572(4) 1.3229(11) 0.122(5) Uani 1 1 d . . .
F11 F 0.9547(15) 0.0285(3) 1.1983(14) 0.137(6) Uani 1 1 d . . .
F12 F 0.9773(15) 0.1145(3) 1.3114(12) 0.117(5) Uani 1 1 d . . .

loop_
_atom_site_aniso_label
_atom_site_aniso_U_11
_atom_site_aniso_U_22
_atom_site_aniso_U_33
_atom_site_aniso_U_23
_atom_site_aniso_U_13
_atom_site_aniso_U_12
Re1 0.0270(4) 0.0275(3) 0.0245(3) -0.0005(2) 0.0119(3) -0.0025(2)
Re2 0.0341(4) 0.0321(3) 0.0237(3) -0.0002(2) 0.0140(3) -0.0042(3)
Re3 0.0269(4) 0.0272(3) 0.0261(3) 0.0012(2) 0.0129(3) -0.0014(2)
Re4 0.0284(4) 0.0257(3) 0.0249(3) 0.0000(2) 0.0139(3) -0.0002(2)
Re5 0.0265(4) 0.0276(3) 0.0261(3) -0.0013(2) 0.0131(3) -0.0012(2)
Re6 0.0263(4) 0.0293(3) 0.0290(3) 0.0029(2) 0.0118(3) -0.0010(2)
Se1 0.0379(8) 0.0314(7) 0.0315(7) -0.0060(6) 0.0197(7) -0.0043(6)
Se2 0.0358(8) 0.0335(7) 0.0340(8) 0.0004(6) 0.0215(7) -0.0031(6)
Se3 0.0293(7) 0.0293(7) 0.0270(7) -0.0006(5) 0.0111(6) -0.0016(6)
Se4 0.0306(8) 0.0274(7) 0.0260(7) 0.0015(5) 0.0123(6) 0.0007(6)
Se5 0.0350(8) 0.0346(8) 0.0288(7) 0.0060(6) 0.0117(7) -0.0012(6)
Se6 0.0332(8) 0.0262(7) 0.0360(8) -0.0001(6) 0.0189(7) -0.0002(6)
Se7 0.0308(8) 0.0305(7) 0.0371(8) 0.0013(6) 0.0200(7) -0.0007(6)
Se8 0.0330(8) 0.0374(8) 0.0286(7) 0.0011(6) 0.0085(7) -0.0050(6)
P1 0.0351(19) 0.0326(18) 0.0362(19) 0.0017(15) 0.0167(17) -0.0016(16)
P2 0.036(2) 0.0357(19) 0.0298(18) -0.0032(15) 0.0169(17) -0.0027(16)
P3 0.0313(19) 0.0349(19) 0.0360(19) 0.0014(15) 0.0161(17) 0.0042(16)
P4 0.032(2) 0.040(2) 0.044(2) 0.0059(16) 0.0146(18) 0.0031(17)
N1 0.021(6) 0.028(6) 0.026(5) 0.002(4) 0.007(5) 0.005(5)
N2 0.046(8) 0.046(7) 0.036(7) 0.006(6) 0.015(7) -0.014(6)
C1 0.037(10) 0.034(8) 0.049(9) 0.003(6) 0.016(8) 0.011(7)
C2 0.024(7) 0.040(8) 0.044(8) -0.004(6) 0.006(7) 0.002(6)
C3 0.023(7) 0.021(6) 0.053(9) -0.016(6) 0.009(7) -0.011(6)
C4 0.042(8) 0.032(7) 0.039(8) -0.011(6) 0.020(7) -0.008(7)
C5 0.049(9) 0.027(7) 0.041(9) -0.007(6) 0.015(8) -0.001(7)
C6 0.039(9) 0.023(7) 0.055(10) -0.015(7) 0.014(8) 0.005(6)
C7 0.050(9) 0.035(8) 0.043(9) 0.010(7) 0.013(8) -0.001(7)
C8 0.045(9) 0.045(8) 0.039(8) 0.005(7) 0.027(8) -0.008(7)
C9 0.064(12) 0.065(11) 0.034(9) 0.003(8) 0.020(10) -0.011(9)
C10 0.067(11) 0.056(10) 0.034(8) -0.002(7) 0.022(9) -0.010(9)
C11 0.046(8) 0.045(7) 0.037(8) 0.006(6) 0.013(7) 0.012(6)
C12 0.059(9) 0.079(8) 0.022(7) 0.003(7) 0.017(7) 0.000(7)
C13 0.046(9) 0.135(12) 0.037(9) 0.004(10) 0.013(8) -0.003(9)
C14 0.063(11) 0.156(14) 0.042(9) -0.002(12) 0.017(9) 0.041(10)
C15 0.114(14) 0.089(11) 0.066(11) 0.020(10) 0.049(11) 0.059(9)
C16 0.119(13) 0.062(7) 0.055(9) 0.015(8) 0.060(10) 0.029(9)
C17 0.161(17) 0.049(9) 0.049(8) -0.003(7) 0.022(8) -0.057(10)
C18 0.171(18) 0.067(9) 0.065(9) -0.009(8) 0.029(10) -0.036(11)
C19 0.042(8) 0.030(7) 0.054(9) 0.009(6) 0.035(8) -0.002(6)
C20 0.079(13) 0.063(11) 0.065(11) 0.008(9) 0.042(11) 0.008(10)
C21 0.049(9) 0.037(8) 0.063(10) 0.009(7) 0.030(9) 0.001(7)
C22 0.056(10) 0.046(9) 0.069(11) 0.006(8) 0.044(10) 0.005(8)
C23 0.051(10) 0.063(10) 0.030(8) -0.007(7) 0.023(8) -0.009(8)
C24 0.057(11) 0.070(11) 0.049(9) -0.007(8) 0.033(9) 0.000(9)
C25 0.056(10) 0.038(8) 0.041(8) -0.006(6) 0.031(8) -0.011(7)
C26 0.044(9) 0.038(8) 0.041(8) -0.009(6) 0.013(8) 0.007(7)
C27 0.047(9) 0.037(8) 0.058(10) -0.012(7) 0.030(8) -0.003(7)
C28 0.076(12) 0.040(8) 0.044(9) -0.011(7) 0.026(9) -0.008(8)
C29 0.042(9) 0.040(8) 0.064(10) -0.007(7) 0.035(8) -0.004(7)
C30 0.044(9) 0.053(9) 0.055(10) -0.012(8) 0.023(9) -0.003(8)
C31 0.038(8) 0.052(9) 0.037(8) 0.010(7) 0.020(7) 0.014(7)
C32 0.048(9) 0.039(8) 0.068(11) 0.010(8) 0.026(9) 0.003(7)
C33 0.037(8) 0.043(8) 0.054(9) 0.001(7) 0.020(8) 0.009(7)
C34 0.026(8) 0.051(9) 0.082(12) -0.015(9) 0.023(9) -0.011(7)
C35 0.046(10) 0.048(9) 0.060(10) 0.014(8) 0.023(9) 0.022(8)
C36 0.057(11) 0.055(10) 0.076(12) 0.013(9) 0.043(10) 0.012(9)
C37 0.030(8) 0.058(10) 0.074(11) -0.005(9) 0.023(9) -0.003(8)
C38 0.046(9) 0.041(8) 0.057(10) -0.004(7) 0.019(8) -0.009(7)
C39 0.024(7) 0.064(10) 0.041(8) 0.017(7) 0.011(7) 0.014(7)
C40 0.040(9) 0.041(9) 0.084(12) 0.019(8) 0.030(9) 0.014(7)
Sb1 0.0421(6) 0.0416(5) 0.0419(6) -0.0004(4) 0.0191(5) -0.0021(4)
F1 0.126(10) 0.064(6) 0.052(6) -0.007(5) 0.032(7) 0.004(6)
F2 0.041(5) 0.051(5) 0.097(7) 0.006(5) 0.026(5) 0.003(4)
F3 0.055(6) 0.071(6) 0.045(5) 0.002(4) 0.018(5) 0.012(5)
F4 0.074(7) 0.090(8) 0.103(9) -0.020(6) 0.061(7) -0.029(6)
F5 0.047(5) 0.052(5) 0.066(6) -0.014(4) 0.020(5) -0.002(4)
F6 0.071(6) 0.040(5) 0.049(5) 0.001(4) 0.017(5) -0.003(4)
Sb2 0.0508(7) 0.0465(6) 0.0573(7) 0.0004(5) 0.0047(6) -0.0079(5)
F7 0.114(12) 0.25(2) 0.076(9) 0.005(11) 0.001(9) 0.098(14)
F8 0.112(10) 0.154(13) 0.083(9) -0.046(8) 0.051(9) -0.046(10)
F9 0.068(8) 0.217(17) 0.084(9) 0.058(10) -0.002(7) -0.012(10)
F10 0.101(10) 0.140(12) 0.124(11) 0.010(9) 0.046(9) -0.059(9)
F11 0.148(14) 0.064(8) 0.203(17) -0.016(9) 0.077(14) -0.025(9)
F12 0.182(15) 0.061(7) 0.153(13) -0.006(8) 0.116(13) -0.018(8)

loop_
_atom_type_symbol
_atom_type_description
_atom_type_scat_dispersion_real
_atom_type_scat_dispersion_imag
_atom_type_scat_source
C C 0.0181 0.0091 'International Tables Vol C Tables 4.2.6.8 and 6.1.1.4'
H H 0.0000 0.0000 'International Tables Vol C Tables 4.2.6.8 and 6.1.1.4'
N N 0.0311 0.0180 'International Tables Vol C Tables 4.2.6.8 and 6.1.1.4'
F F 0.0727 0.0534 'International Tables Vol C Tables 4.2.6.8 and 6.1.1.4'
P P 0.2955 0.4335 'International Tables Vol C Tables 4.2.6.8 and 6.1.1.4'
Se Se -0.7943 1.1372 'International Tables Vol C Tables 4.2.6.8 and 6.1.1.4'
Sb Sb -0.0562 5.8946 'International Tables Vol C Tables 4.2.6.8 and 6.1.1.4'
Re Re -5.2083 5.8923 'International Tables Vol C Tables 4.2.6.8 and 6.1.1.4'

loop_
_geom_angle_atom_site_label_1
_geom_angle_atom_site_label_2
_geom_angle_atom_site_label_3
_geom_angle
_geom_angle_site_symmetry_1
_geom_angle_site_symmetry_3
_geom_angle_publ_flag
Re2 Re1 Re4 89.92(2) . . ?
Re2 Re1 Re5 60.21(2) . . ?
Re2 Re1 Re6 59.95(2) . . ?
Re2 Re1 Se1 58.32(3) . . ?
Re2 Re1 Se4 118.85(4) . . ?
Re2 Re1 Se7 118.70(4) . . ?
Re2 Re1 Se8 58.53(4) . . ?
Re2 Re1 N1 134.5(3) . . ?
Re4 Re1 Re5 60.07(2) . . ?
Re4 Re1 Re6 60.09(2) . . ?
Re4 Re1 Se1 118.63(4) . . ?
Re4 Re1 Se4 58.18(3) . . ?
Re4 Re1 Se7 58.34(3) . . ?
Re4 Re1 Se8 118.40(4) . . ?
Re4 Re1 N1 135.6(3) . . ?
Re5 Re1 Re6 90.35(2) . . ?
Re5 Re1 Se1 58.59(4) . . ?
Re5 Re1 Se4 58.68(3) . . ?
Re5 Re1 Se7 118.40(4) . . ?
Re5 Re1 Se8 118.73(4) . . ?
Re5 Re1 N1 134.4(3) . . ?
Re6 Re1 Se1 118.27(4) . . ?
Re6 Re1 Se4 118.27(4) . . ?
Re6 Re1 Se7 58.77(3) . . ?
Re6 Re1 Se8 58.32(4) . . ?
Re6 Re1 N1 135.3(3) . . ?
Se1 Re1 Se4 90.89(5) . . ?
Se1 Re1 Se7 176.33(5) . . ?
Se1 Re1 Se8 89.69(5) . . ?
Se1 Re1 N1 91.2(3) . . ?
Se4 Re1 Se7 88.95(5) . . ?
Se4 Re1 Se8 176.25(5) . . ?
Se4 Re1 N1 91.9(3) . . ?
Se7 Re1 Se8 90.24(5) . . ?
Se7 Re1 N1 92.4(3) . . ?
Se8 Re1 N1 91.8(3) . . ?
Re1 Re2 Re3 90.21(2) . . ?
Re1 Re2 Re5 59.71(2) . . ?
Re1 Re2 Re6 59.99(2) . . ?
Re1 Re2 Se1 58.56(3) . . ?
Re1 Re2 Se2 118.02(4) . . ?
Re1 Re2 Se5 118.49(4) . . ?
Re1 Re2 Se8 58.39(3) . . ?
Re1 Re2 N2 134.6(3) . . ?
Re3 Re2 Re5 60.25(2) . . ?
Re3 Re2 Re6 60.39(2) . . ?
Re3 Re2 Se1 118.73(4) . . ?
Re3 Re2 Se2 58.31(3) . . ?
Re3 Re2 Se5 58.74(4) . . ?
Re3 Re2 Se8 118.67(4) . . ?
Re3 Re2 N2 135.1(3) . . ?
Re5 Re2 Re6 90.09(2) . . ?
Re5 Re2 Se1 58.48(3) . . ?
Re5 Re2 Se2 58.32(3) . . ?
Re5 Re2 Se5 118.96(4) . . ?
Re5 Re2 Se8 118.09(4) . . ?
Re5 Re2 N2 136.6(3) . . ?
Re6 Re2 Se1 118.54(4) . . ?
Re6 Re2 Se2 118.68(4) . . ?
Re6 Re2 Se5 58.51(3) . . ?
Re6 Re2 Se8 58.29(4) . . ?
Re6 Re2 N2 133.3(3) . . ?
Se1 Re2 Se2 89.64(5) . . ?
Se1 Re2 Se5 176.61(5) . . ?
Se1 Re2 Se8 89.75(5) . . ?
Se1 Re2 N2 92.5(3) . . ?
Se2 Re2 Se5 90.59(5) . . ?
Se2 Re2 Se8 175.91(5) . . ?
Se2 Re2 N2 93.5(3) . . ?
Se5 Re2 Se8 89.78(5) . . ?
Se5 Re2 N2 90.8(3) . . ?
Se8 Re2 N2 90.6(3) . . ?
Re2 Re3 Re4 89.96(2) . . ?
Re2 Re3 Re5 59.99(2) . . ?
Re2 Re3 Re6 59.80(2) . . ?
Re2 Re3 Se2 58.61(4) . . ?
Re2 Re3 Se3 117.96(4) . . ?
Re2 Re3 Se5 58.44(4) . . ?
Re2 Re3 Se6 118.13(4) . . ?
Re2 Re3 P1 135.45(8) . . ?
Re4 Re3 Re5 59.80(2) . . ?
Re4 Re3 Re6 59.90(2) . . ?
Re4 Re3 Se2 118.12(4) . . ?
Re4 Re3 Se3 58.23(3) . . ?
Re4 Re3 Se5 118.09(4) . . ?
Re4 Re3 Se6 58.44(3) . . ?
Re4 Re3 P1 134.58(8) . . ?
Re5 Re3 Re6 89.60(2) . . ?
Re5 Re3 Se2 58.32(3) . . ?
Re5 Re3 Se3 57.98(3) . . ?
Re5 Re3 Se5 118.41(4) . . ?
Re5 Re3 Se6 118.23(4) . . ?
Re5 Re3 P1 135.57(9) . . ?
Re6 Re3 Se2 118.39(4) . . ?
Re6 Re3 Se3 118.09(4) . . ?
Re6 Re3 Se5 58.21(3) . . ?
Re6 Re3 Se6 58.34(4) . . ?
Re6 Re3 P1 134.82(9) . . ?
Se2 Re3 Se3 89.33(5) . . ?
Se2 Re3 Se5 90.58(5) . . ?
Se2 Re3 Se6 175.89(5) . . ?
Se2 Re3 P1 92.61(9) . . ?
Se3 Re3 Se5 175.54(5) . . ?
Se3 Re3 Se6 90.35(5) . . ?
Se3 Re3 P1 92.33(9) . . ?
Se5 Re3 Se6 89.42(5) . . ?
Se5 Re3 P1 92.13(9) . . ?
Se6 Re3 P1 91.50(9) . . ?
Re1 Re4 Re3 89.91(2) . . ?
Re1 Re4 Re5 59.69(2) . . ?
Re1 Re4 Re6 59.83(2) . . ?
Re1 Re4 Se3 117.84(4) . . ?
Re1 Re4 Se4 58.32(3) . . ?
Re1 Re4 Se6 118.23(4) . . ?
Re1 Re4 Se7 58.45(3) . . ?
Re1 Re4 P2 138.41(8) . . ?
Re3 Re4 Re5 60.18(2) . . ?
Re3 Re4 Re6 60.18(2) . . ?
Re3 Re4 Se3 58.42(3) . . ?
Re3 Re4 Se4 118.75(4) . . ?
Re3 Re4 Se6 58.37(3) . . ?
Re3 Re4 Se7 118.88(4) . . ?
Re3 Re4 P2 131.62(8) . . ?
Re5 Re4 Re6 89.98(2) . . ?
Re5 Re4 Se3 58.17(3) . . ?
Re5 Re4 Se4 58.58(3) . . ?
Re5 Re4 Se6 118.53(4) . . ?
Re5 Re4 Se7 118.14(4) . . ?
Re5 Re4 P2 133.12(9) . . ?
Re6 Re4 Se3 118.56(4) . . ?
Re6 Re4 Se4 118.15(4) . . ?
Re6 Re4 Se6 58.41(4) . . ?
Re6 Re4 Se7 58.72(3) . . ?
Re6 Re4 P2 136.74(9) . . ?
Se3 Re4 Se4 89.92(4) . . ?
Se3 Re4 Se6 90.42(5) . . ?
Se3 Re4 Se7 175.98(5) . . ?
Se3 Re4 P2 88.57(9) . . ?
Se4 Re4 Se6 176.09(5) . . ?
Se4 Re4 Se7 89.10(5) . . ?
Se4 Re4 P2 92.88(9) . . ?
Se6 Re4 Se7 90.30(5) . . ?
Se6 Re4 P2 91.01(9) . . ?
Se7 Re4 P2 95.37(9) . . ?
Re1 Re5 Re2 60.08(2) . . ?
Re1 Re5 Re3 90.14(2) . . ?
Re1 Re5 Re4 60.24(2) . . ?
Re1 Re5 Se1 58.63(3) . . ?
Re1 Re5 Se2 118.56(4) . . ?
Re1 Re5 Se3 118.68(4) . . ?
Re1 Re5 Se4 58.38(3) . . ?
Re1 Re5 P3 135.13(8) . . ?
Re2 Re5 Re3 59.76(2) . . ?
Re2 Re5 Re4 89.95(2) . . ?
Re2 Re5 Se1 58.29(4) . . ?
Re2 Re5 Se2 58.49(4) . . ?
Re2 Re5 Se3 118.19(4) . . ?
Re2 Re5 Se4 118.44(4) . . ?
Re2 Re5 P3 134.34(8) . . ?
Re3 Re5 Re4 60.019(19) . . ?
Re3 Re5 Se1 118.05(4) . . ?
Re3 Re5 Se2 58.19(3) . . ?
Re3 Re5 Se3 58.45(3) . . ?
Re3 Re5 Se4 118.16(4) . . ?
Re3 Re5 P3 134.72(8) . . ?
Re4 Re5 Se1 118.85(4) . . ?
Re4 Re5 Se2 118.20(4) . . ?
Re4 Re5 Se3 58.45(3) . . ?
Re4 Re5 Se4 58.16(3) . . ?
Re4 Re5 P3 135.71(8) . . ?
Se1 Re5 Se2 89.63(5) . . ?
Se1 Re5 Se3 176.13(5) . . ?
Se1 Re5 Se4 90.73(4) . . ?
Se1 Re5 P3 91.57(9) . . ?
Se2 Re5 Se3 89.54(4) . . ?
Se2 Re5 Se4 175.86(5) . . ?
Se2 Re5 P3 91.24(9) . . ?
Se3 Re5 Se4 89.83(4) . . ?
Se3 Re5 P3 92.23(9) . . ?
Se4 Re5 P3 92.88(9) . . ?
Re1 Re6 Re2 60.06(2) . . ?
Re1 Re6 Re3 89.91(2) . . ?
Re1 Re6 Re4 60.08(2) . . ?
Re1 Re6 Se5 118.60(4) . . ?
Re1 Re6 Se6 118.50(4) . . ?
Re1 Re6 Se7 58.38(3) . . ?
Re1 Re6 Se8 58.52(4) . . ?
Re1 Re6 P4 134.13(9) . . ?
Re2 Re6 Re3 59.80(2) . . ?
Re2 Re6 Re4 89.98(2) . . ?
Re2 Re6 Se5 58.55(4) . . ?
Re2 Re6 Se6 118.08(4) . . ?
Re2 Re6 Se7 118.42(4) . . ?
Re2 Re6 Se8 58.64(4) . . ?
Re2 Re6 P4 136.86(9) . . ?
Re3 Re6 Re4 59.92(2) . . ?
Re3 Re6 Se5 58.55(4) . . ?
Re3 Re6 Se6 58.29(3) . . ?
Re3 Re6 Se7 118.12(4) . . ?
Re3 Re6 Se8 118.43(4) . . ?
Re3 Re6 P4 135.91(9) . . ?
Re4 Re6 Se5 118.46(4) . . ?
Re4 Re6 Se6 58.44(3) . . ?
Re4 Re6 Se7 58.21(4) . . ?
Re4 Re6 Se8 118.59(4) . . ?
Re4 Re6 P4 133.16(9) . . ?
Se5 Re6 Se6 89.60(5) . . ?
Se5 Re6 Se7 176.10(5) . . ?
Se5 Re6 Se8 90.02(5) . . ?
Se5 Re6 P4 93.64(9) . . ?
Se6 Re6 Se7 90.00(4) . . ?
Se6 Re6 Se8 176.16(5) . . ?
Se6 Re6 P4 91.34(9) . . ?
Se7 Re6 Se8 90.12(5) . . ?
Se7 Re6 P4 90.24(9) . . ?
Se8 Re6 P4 92.50(9) . . ?
Re1 Se1 Re2 63.12(4) . . ?
Re1 Se1 Re5 62.78(3) . . ?
Re2 Se1 Re5 63.23(4) . . ?
Re2 Se2 Re3 63.08(4) . . ?
Re2 Se2 Re5 63.19(4) . . ?
Re3 Se2 Re5 63.49(3) . . ?
Re3 Se3 Re4 63.36(4) . . ?
Re3 Se3 Re5 63.58(4) . . ?
Re4 Se3 Re5 63.38(4) . . ?
Re1 Se4 Re4 63.50(3) . . ?
Re1 Se4 Re5 62.94(3) . . ?
Re4 Se4 Re5 63.26(3) . . ?
Re2 Se5 Re3 62.82(4) . . ?
Re2 Se5 Re6 62.95(4) . . ?
Re3 Se5 Re6 63.25(4) . . ?
Re3 Se6 Re4 63.19(3) . . ?
Re3 Se6 Re6 63.38(4) . . ?
Re4 Se6 Re6 63.15(3) . . ?
Re1 Se7 Re4 63.21(3) . . ?
Re1 Se7 Re6 62.84(3) . . ?
Re4 Se7 Re6 63.07(3) . . ?
Re1 Se8 Re2 63.08(4) . . ?
Re1 Se8 Re6 63.16(4) . . ?
Re2 Se8 Re6 63.07(4) . . ?
Re3 P1 C17 116.0(5) . . ?
Re3 P1 C19 113.1(4) . . ?
Re3 P1 C21 114.9(5) . . ?
C17 P1 C19 107.8(9) . . ?
C17 P1 C21 99.4(9) . . ?
C19 P1 C21 104.2(6) . . ?
Re4 P2 C23 115.9(5) . . ?
Re4 P2 C25 115.8(4) . . ?
Re4 P2 C27 113.0(5) . . ?
C23 P2 C25 101.1(7) . . ?
C23 P2 C27 104.2(7) . . ?
C25 P2 C27 105.4(7) . . ?
Re5 P3 C29 112.3(5) . . ?
Re5 P3 C31 115.7(5) . . ?
Re5 P3 C33 115.4(5) . . ?
C29 P3 C31 104.7(7) . . ?
C29 P3 C33 106.4(7) . . ?
C31 P3 C33 101.1(7) . . ?
Re6 P4 C35 113.0(5) . . ?
Re6 P4 C37 115.1(5) . . ?
Re6 P4 C39 116.6(5) . . ?
C35 P4 C37 104.9(8) . . ?
C35 P4 C39 103.9(7) . . ?
C37 P4 C39 101.8(7) . . ?
Re1 N1 C1 122.0(9) . . ?
Re1 N1 C3 120.3(8) . . ?
C1 N1 C3 117.7(11) . . ?
Re2 N2 C9 123.1(11) . . ?
Re2 N2 C11 118.2(10) . . ?
C9 N2 C11 118.6(13) . . ?
N1 C1 H1A 116.1 . . ?
N1 C1 C2 127.8(12) . . ?
H1A C1 C2 116.1 . . ?
C1 C2 H2A 109.5 . . ?
C1 C2 H2B 109.5 . . ?
C1 C2 H2C 109.5 . . ?
H2A C2 H2B 109.5 . . ?
H2A C2 H2C 109.5 . . ?
H2B C2 H2C 109.5 . . ?
N1 C3 C4 119.5(13) . . ?
N1 C3 C8 121.1(12) . . ?
C4 C3 C8 119.3(13) . . ?
C3 C4 H4A 120.2 . . ?
C3 C4 C5 119.5(13) . . ?
H4A C4 C5 120.2 . . ?
C4 C5 H5A 120.0 . . ?
C4 C5 C6 120.0(13) . . ?
H5A C5 C6 120.0 . . ?
C5 C6 H6A 120.1 . . ?
C5 C6 C7 119.7(13) . . ?
H6A C6 C7 120.1 . . ?
C6 C7 H7A 119.5 . . ?
C6 C7 C8 121.0(14) . . ?
H7A C7 C8 119.5 . . ?
C3 C8 C7 120.4(13) . . ?
C3 C8 H8A 119.8 . . ?
C7 C8 H8A 119.8 . . ?
N2 C9 H9A 116.4 . . ?
N2 C9 C10 127.2(17) . . ?
H9A C9 C10 116.4 . . ?
C9 C10 H10A 109.5 . . ?
C9 C10 H10B 109.5 . . ?
C9 C10 H10C 109.5 . . ?
H10A C10 H10B 109.5 . . ?
H10A C10 H10C 109.5 . . ?
H10B C10 H10C 109.5 . . ?
N2 C11 C12 120.4(14) . . ?
N2 C11 C16 121.8(16) . . ?
C12 C11 C16 117.8(16) . . ?
C11 C12 H12A 121.1 . . ?
C11 C12 C13 117.8(17) . . ?
H12A C12 C13 121.1 . . ?
C12 C13 H13A 119.3 . . ?
C12 C13 C14 121(2) . . ?
H13A C13 C14 119.3 . . ?
C13 C14 H14A 120.6 . . ?
C13 C14 C15 118.8(18) . . ?
H14A C14 C15 120.6 . . ?
C14 C15 H15A 120.5 . . ?
C14 C15 C16 119(2) . . ?
H15A C15 C16 120.5 . . ?
C11 C16 C15 125(2) . . ?
C11 C16 H16A 117.5 . . ?
C15 C16 H16A 117.5 . . ?
P1 C17 H17A 109.0 . . ?
P1 C17 H17B 109.0 . . ?
P1 C17 C18 113.1(18) . . ?
H17A C17 H17B 107.8 . . ?
H17A C17 C18 109.0 . . ?
H17B C17 C18 109.0 . . ?
C17 C18 H18A 109.5 . . ?
C17 C18 H18B 109.5 . . ?
C17 C18 H18C 109.5 . . ?
H18A C18 H18B 109.5 . . ?
H18A C18 H18C 109.5 . . ?
H18B C18 H18C 109.5 . . ?
P1 C19 H19A 108.2 . . ?
P1 C19 H19B 108.2 . . ?
P1 C19 C20 116.3(11) . . ?
H19A C19 H19B 107.4 . . ?
H19A C19 C20 108.2 . . ?
H19B C19 C20 108.2 . . ?
C19 C20 H20A 109.5 . . ?
C19 C20 H20B 109.5 . . ?
C19 C20 H20C 109.5 . . ?
H20A C20 H20B 109.5 . . ?
H20A C20 H20C 109.5 . . ?
H20B C20 H20C 109.5 . . ?
P1 C21 H21A 109.2 . . ?
P1 C21 H21B 109.2 . . ?
P1 C21 C22 112.2(11) . . ?
H21A C21 H21B 107.9 . . ?
H21A C21 C22 109.2 . . ?
H21B C21 C22 109.2 . . ?
C21 C22 H22A 109.5 . . ?
C21 C22 H22B 109.5 . . ?
C21 C22 H22C 109.5 . . ?
H22A C22 H22B 109.5 . . ?
H22A C22 H22C 109.5 . . ?
H22B C22 H22C 109.5 . . ?
P2 C23 H23A 108.6 . . ?
P2 C23 H23B 108.6 . . ?
P2 C23 C24 114.5(10) . . ?
H23A C23 H23B 107.6 . . ?
H23A C23 C24 108.6 . . ?
H23B C23 C24 108.6 . . ?
C23 C24 H24A 109.5 . . ?
C23 C24 H24B 109.5 . . ?
C23 C24 H24C 109.5 . . ?
H24A C24 H24B 109.5 . . ?
H24A C24 H24C 109.5 . . ?
H24B C24 H24C 109.5 . . ?
P2 C25 H25A 108.2 . . ?
P2 C25 H25B 108.2 . . ?
P2 C25 C26 116.6(10) . . ?
H25A C25 H25B 107.3 . . ?
H25A C25 C26 108.2 . . ?
H25B C25 C26 108.2 . . ?
C25 C26 H26A 109.5 . . ?
C25 C26 H26B 109.5 . . ?
C25 C26 H26C 109.5 . . ?
H26A C26 H26B 109.5 . . ?
H26A C26 H26C 109.5 . . ?
H26B C26 H26C 109.5 . . ?
P2 C27 H27A 108.1 . . ?
P2 C27 H27B 108.1 . . ?
P2 C27 C28 116.8(11) . . ?
H27A C27 H27B 107.3 . . ?
H27A C27 C28 108.1 . . ?
H27B C27 C28 108.1 . . ?
C27 C28 H28A 109.5 . . ?
C27 C28 H28B 109.5 . . ?
C27 C28 H28C 109.5 . . ?
H28A C28 H28B 109.5 . . ?
H28A C28 H28C 109.5 . . ?
H28B C28 H28C 109.5 . . ?
P3 C29 H29A 108.7 . . ?
P3 C29 H29B 108.7 . . ?
P3 C29 C30 114.3(11) . . ?
H29A C29 H29B 107.6 . . ?
H29A C29 C30 108.7 . . ?
H29B C29 C30 108.7 . . ?
C29 C30 H30A 109.5 . . ?
C29 C30 H30B 109.5 . . ?
C29 C30 H30C 109.5 . . ?
H30A C30 H30B 109.5 . . ?
H30A C30 H30C 109.5 . . ?
H30B C30 H30C 109.5 . . ?
P3 C31 H31A 108.3 . . ?
P3 C31 H31B 108.3 . . ?
P3 C31 C32 116.1(10) . . ?
H31A C31 H31B 107.4 . . ?
H31A C31 C32 108.3 . . ?
H31B C31 C32 108.3 . . ?
C31 C32 H32A 109.5 . . ?
C31 C32 H32B 109.5 . . ?
C31 C32 H32C 109.5 . . ?
H32A C32 H32B 109.5 . . ?
H32A C32 H32C 109.5 . . ?
H32B C32 H32C 109.5 . . ?
P3 C33 H33A 108.2 . . ?
P3 C33 H33B 108.2 . . ?
P3 C33 C34 116.5(11) . . ?
H33A C33 H33B 107.3 . . ?
H33A C33 C34 108.2 . . ?
H33B C33 C34 108.2 . . ?
C33 C34 H34A 109.5 . . ?
C33 C34 H34B 109.5 . . ?
C33 C34 H34C 109.5 . . ?
H34A C34 H34B 109.5 . . ?
H34A C34 H34C 109.5 . . ?
H34B C34 H34C 109.5 . . ?
P4 C35 H35A 108.3 . . ?
P4 C35 H35B 108.3 . . ?
P4 C35 C36 115.9(12) . . ?
H35A C35 H35B 107.4 . . ?
H35A C35 C36 108.3 . . ?
H35B C35 C36 108.3 . . ?
C35 C36 H36A 109.5 . . ?
C35 C36 H36B 109.5 . . ?
C35 C36 H36C 109.5 . . ?
H36A C36 H36B 109.5 . . ?
H36A C36 H36C 109.5 . . ?
H36B C36 H36C 109.5 . . ?
P4 C37 H37A 108.8 . . ?
P4 C37 H37B 108.8 . . ?
P4 C37 C38 113.7(12) . . ?
H37A C37 H37B 107.7 . . ?
H37A C37 C38 108.8 . . ?
H37B C37 C38 108.8 . . ?
C37 C38 H38A 109.5 . . ?
C37 C38 H38B 109.5 . . ?
C37 C38 H38C 109.5 . . ?
H38A C38 H38B 109.5 . . ?
H38A C38 H38C 109.5 . . ?
H38B C38 H38C 109.5 . . ?
P4 C39 H39A 108.3 . . ?
P4 C39 H39B 108.3 . . ?
P4 C39 C40 115.9(10) . . ?
H39A C39 H39B 107.4 . . ?
H39A C39 C40 108.3 . . ?
H39B C39 C40 108.3 . . ?
C39 C40 H40A 109.5 . . ?
C39 C40 H40B 109.5 . . ?
C39 C40 H40C 109.5 . . ?
H40A C40 H40B 109.5 . . ?
H40A C40 H40C 109.5 . . ?
H40B C40 H40C 109.5 . . ?
F1 Sb1 F2 90.5(5) . . ?
F1 Sb1 F3 177.8(5) . . ?
F1 Sb1 F4 91.2(5) . . ?
F1 Sb1 F5 90.7(4) . . ?
F1 Sb1 F6 90.1(4) . . ?
F2 Sb1 F3 87.9(4) . . ?
F2 Sb1 F4 178.0(5) . . ?
F2 Sb1 F5 89.5(4) . . ?
F2 Sb1 F6 89.6(4) . . ?
F3 Sb1 F4 90.4(5) . . ?
F3 Sb1 F5 90.9(4) . . ?
F3 Sb1 F6 88.4(4) . . ?
F4 Sb1 F5 89.4(5) . . ?
F4 Sb1 F6 91.5(5) . . ?
F5 Sb1 F6 178.8(4) . . ?
F7 Sb2 F8 88.6(8) . . ?
F7 Sb2 F9 176.9(9) . . ?
F7 Sb2 F10 88.7(8) . . ?
F7 Sb2 F11 85.4(8) . . ?
F7 Sb2 F12 91.7(8) . . ?
F8 Sb2 F9 89.3(7) . . ?
F8 Sb2 F10 177.3(7) . . ?
F8 Sb2 F11 87.8(7) . . ?
F8 Sb2 F12 90.4(6) . . ?
F9 Sb2 F10 93.4(7) . . ?
F9 Sb2 F11 96.8(8) . . ?
F9 Sb2 F12 86.1(8) . . ?
F10 Sb2 F11 92.2(7) . . ?
F10 Sb2 F12 89.4(6) . . ?
F11 Sb2 F12 176.6(8) . . ?

loop_
_geom_bond_atom_site_label_1
_geom_bond_atom_site_label_2
_geom_bond_distance
_geom_bond_site_symmetry_2
_geom_bond_publ_flag
Re1 Re2 2.6350(7) . ?
Re1 Re4 2.6398(7) . ?
Re1 Re5 2.6251(8) . ?
Re1 Re6 2.6332(8) . ?
Re1 Se1 2.5204(14) . ?
Re1 Se4 2.5103(14) . ?
Re1 Se7 2.5201(14) . ?
Re1 Se8 2.5168(15) . ?
Re1 N1 2.228(10) . ?
Re2 Re3 2.6321(8) . ?
Re2 Re5 2.6384(8) . ?
Re2 Re6 2.6321(8) . ?
Re2 Se1 2.5140(15) . ?
Re2 Se2 2.5200(15) . ?
Re2 Se5 2.5212(15) . ?
Re2 Se8 2.5207(15) . ?
Re2 N2 2.233(12) . ?
Re3 Re4 2.6409(7) . ?
Re3 Re5 2.6451(8) . ?
Re3 Re6 2.6477(8) . ?
Re3 Se2 2.5120(14) . ?
Re3 Se3 2.5169(14) . ?
Re3 Se5 2.5293(15) . ?
Re3 Se6 2.5195(14) . ?
Re3 P1 2.474(3) . ?
Re4 Re5 2.6352(7) . ?
Re4 Re6 2.6401(8) . ?
Re4 Se3 2.5118(14) . ?
Re4 Se4 2.5067(14) . ?
Re4 Se6 2.5215(14) . ?
Re4 Se7 2.5171(14) . ?
Re4 P2 2.471(3) . ?
Re5 Se1 2.5192(14) . ?
Re5 Se2 2.5155(14) . ?
Re5 Se3 2.5042(14) . ?
Re5 Se4 2.5182(13) . ?
Re5 P3 2.475(3) . ?
Re6 Se5 2.5201(14) . ?
Re6 Se6 2.5208(14) . ?
Re6 Se7 2.5307(14) . ?
Re6 Se8 2.5114(15) . ?
Re6 P4 2.489(4) . ?
P1 C17 1.865(19) . ?
P1 C19 1.832(14) . ?
P1 C21 1.839(15) . ?
P2 C23 1.843(14) . ?
P2 C25 1.823(15) . ?
P2 C27 1.850(14) . ?
P3 C29 1.828(14) . ?
P3 C31 1.825(14) . ?
P3 C33 1.815(15) . ?
P4 C35 1.822(16) . ?
P4 C37 1.814(16) . ?
P4 C39 1.820(14) . ?
N1 C1 1.253(18) . ?
N1 C3 1.428(17) . ?
N2 C9 1.29(2) . ?
N2 C11 1.366(19) . ?
C1 H1A 0.950 . ?
C1 C2 1.482(19) . ?
C2 H2A 0.980 . ?
C2 H2B 0.980 . ?
C2 H2C 0.980 . ?
C3 C4 1.381(19) . ?
C3 C8 1.40(2) . ?
C4 H4A 0.950 . ?
C4 C5 1.42(2) . ?
C5 H5A 0.950 . ?
C5 C6 1.39(2) . ?
C6 H6A 0.950 . ?
C6 C7 1.36(2) . ?
C7 H7A 0.950 . ?
C7 C8 1.38(2) . ?
C8 H8A 0.950 . ?
C9 H9A 0.950 . ?
C9 C10 1.47(2) . ?
C10 H10A 0.980 . ?
C10 H10B 0.980 . ?
C10 H10C 0.980 . ?
C11 C12 1.44(2) . ?
C11 C16 1.37(2) . ?
C12 H12A 0.950 . ?
C12 C13 1.41(2) . ?
C13 H13A 0.950 . ?
C13 C14 1.42(3) . ?
C14 H14A 0.950 . ?
C14 C15 1.39(3) . ?
C15 H15A 0.950 . ?
C15 C16 1.36(3) . ?
C16 H16A 0.950 . ?
C17 H17A 0.990 . ?
C17 H17B 0.990 . ?
C17 C18 1.48(3) . ?
C18 H18A 0.980 . ?
C18 H18B 0.980 . ?
C18 H18C 0.980 . ?
C19 H19A 0.990 . ?
C19 H19B 0.990 . ?
C19 C20 1.53(2) . ?
C20 H20A 0.980 . ?
C20 H20B 0.980 . ?
C20 H20C 0.980 . ?
C21 H21A 0.990 . ?
C21 H21B 0.990 . ?
C21 C22 1.52(2) . ?
C22 H22A 0.980 . ?
C22 H22B 0.980 . ?
C22 H22C 0.980 . ?
C23 H23A 0.990 . ?
C23 H23B 0.990 . ?
C23 C24 1.49(2) . ?
C24 H24A 0.980 . ?
C24 H24B 0.980 . ?
C24 H24C 0.980 . ?
C25 H25A 0.990 . ?
C25 H25B 0.990 . ?
C25 C26 1.52(2) . ?
C26 H26A 0.980 . ?
C26 H26B 0.980 . ?
C26 H26C 0.980 . ?
C27 H27A 0.990 . ?
C27 H27B 0.990 . ?
C27 C28 1.47(2) . ?
C28 H28A 0.980 . ?
C28 H28B 0.980 . ?
C28 H28C 0.980 . ?
C29 H29A 0.990 . ?
C29 H29B 0.990 . ?
C29 C30 1.54(2) . ?
C30 H30A 0.980 . ?
C30 H30B 0.980 . ?
C30 H30C 0.980 . ?
C31 H31A 0.990 . ?
C31 H31B 0.990 . ?
C31 C32 1.51(2) . ?
C32 H32A 0.980 . ?
C32 H32B 0.980 . ?
C32 H32C 0.980 . ?
C33 H33A 0.990 . ?
C33 H33B 0.990 . ?
C33 C34 1.53(2) . ?
C34 H34A 0.980 . ?
C34 H34B 0.980 . ?
C34 H34C 0.980 . ?
C35 H35A 0.990 . ?
C35 H35B 0.990 . ?
C35 C36 1.52(2) . ?
C36 H36A 0.980 . ?
C36 H36B 0.980 . ?
C36 H36C 0.980 . ?
C37 H37A 0.990 . ?
C37 H37B 0.990 . ?
C37 C38 1.55(2) . ?
C38 H38A 0.980 . ?
C38 H38B 0.980 . ?
C38 H38C 0.980 . ?
C39 H39A 0.990 . ?
C39 H39B 0.990 . ?
C39 C40 1.53(2) . ?
C40 H40A 0.980 . ?
C40 H40B 0.980 . ?
C40 H40C 0.980 . ?
Sb1 F1 1.850(10) . ?
Sb1 F2 1.866(9) . ?
Sb1 F3 1.869(8) . ?
Sb1 F4 1.858(9) . ?
Sb1 F5 1.886(9) . ?
Sb1 F6 1.889(8) . ?
Sb2 F7 1.850(14) . ?
Sb2 F8 1.860(13) . ?
Sb2 F9 1.804(12) . ?
Sb2 F10 1.837(13) . ?
Sb2 F11 1.847(14) . ?
Sb2 F12 1.853(12) . ?
